data_1534557
loop_
_publ_author_name
'Scheffler, J.'
'Hoppe, R.'

_publ_section_title
;
 Sr2 In F7 - Sr2 (In F7) oder Sr2 F (In F6)
;
_journal_name_full 'Journal of Fluorine Chemistry'
_journal_page_first 27
_journal_page_last 40
_journal_volume 25
_journal_year 1984
_chemical_formula_sum 'F7 In Sr2'
_chemical_name_systematic 'Sr2 In F7'
_space_group_IT_number 14
_symmetry_space_group_name_Hall '-P 2ybc'
_symmetry_space_group_name_H-M 'P 1 21/c 1'
_cell_angle_alpha 90
_cell_angle_beta 90.54
_cell_angle_gamma 90
_cell_formula_units_Z 4
_cell_length_a 5.466
_cell_length_b 12.243
_cell_length_c 8.255
_cell_volume 552.402
_citation_journal_id_ASTM JFLCAR
_cod_data_source_file Scheffler_JFLCAR_1984_598.cif
_cod_data_source_block F7In1Sr2
_cod_original_formula_sum 'F7 In1 Sr2'
_cod_database_code 1534557

loop_
_symmetry_equiv_pos_as_xyz
x,y,z
-x,y+1/2,-z+1/2
-x,-y,-z
x,-y-1/2,z-1/2

loop_
_atom_site_label
_atom_site_type_symbol
_atom_site_fract_x
_atom_site_fract_y
_atom_site_fract_z
_atom_site_occupancy
_atom_site_U_iso_or_equiv
F5 F-1 0.4908 0.7294 0.7957 1 0.0
Sr1 Sr+2 0.2366 0.562 0.8242 1 0.0
F7 F-1 0.7918 0.3586 0.4689 1 0.0
F1 F-1 0.4912 0.6045 0.0751 1 0.0
F4 F-1 0.7996 0.9589 0.2125 1 0.0
In1 In+3 0.2795 0.8748 0.7866 1 0.0
F2 F-1 0.0121 0.7544 0.3052 1 0.0
Sr2 Sr+2 0.7633 0.779 0.0539 1 0.0
F6 F-1 0.372 0.0734 0.1272 1 0.0
F3 F-1 0.0138 0.6043 0.0909 1 0.0
